data_2233037
loop_
_publ_author_name
'Singh, Shailja'
'Singh, Manavendra K.'
'Agarwal, Alka'
'Awasthi, Satish K.'

_publ_section_title
;
 2-(4-Chlorophenyl)chromen-4-one
;
_journal_coeditor_code ZJ2023
_journal_issue 12
_journal_name_full 'Acta Crystallographica Section E'
_journal_page_first o3163
_journal_paper_doi 10.1107/S1600536811043832
_journal_volume 67
_journal_year 2011
_chemical_formula_iupac 'C15 H9 Cl O2'
_chemical_formula_moiety 'C15 H9 Cl O2'
_chemical_formula_sum 'C15 H9 Cl O2'
_chemical_formula_weight 256.67
_chemical_name_systematic
;
2-(4-Chlorophenyl)chromen-4-one
;
_space_group_IT_number 15
_symmetry_cell_setting monoclinic
_symmetry_space_group_name_Hall '-C 2yc'
_symmetry_space_group_name_H-M 'C 1 2/c 1'
_atom_sites_solution_hydrogens geom
_atom_sites_solution_primary direct
_atom_sites_solution_secondary difmap
_audit_creation_method SHELXL97
_cell_angle_alpha 90.00
_cell_angle_beta 95.524(6)
_cell_angle_gamma 90.00
_cell_formula_units_Z 8
_cell_length_a 22.1564(16)
_cell_length_b 3.8745(2)
_cell_length_c 26.7728(18)
_cell_measurement_reflns_used 3949
_cell_measurement_temperature 293(2)
_cell_measurement_theta_max 32.5723
_cell_measurement_theta_min 3.0740
_cell_volume 2287.6(3)
_computing_cell_refinement 'CrysAlis PRO (Oxford Diffraction, 2009)'
_computing_data_collection 'CrysAlis PRO (Oxford Diffraction, 2009)'
_computing_data_reduction 'CrysAlis PRO (Oxford Diffraction, 2009)'
_computing_molecular_graphics 'Mercury (Macrae <i>et al.</i>, 2008)'
_computing_publication_material 'publCIF (Westrip, 2010)'
_computing_structure_refinement 'SHELXL97 (Sheldrick, 2008)'
_computing_structure_solution 'SHELXS97 (Sheldrick, 2008)'
_diffrn_ambient_temperature 293(2)
_diffrn_measured_fraction_theta_full 0.998
_diffrn_measured_fraction_theta_max 0.998
_diffrn_measurement_device_type 'Oxford Xcalibur Eos'
_diffrn_measurement_method \w
_diffrn_radiation_monochromator graphite
_diffrn_radiation_source 'fine-focus sealed tube'
_diffrn_radiation_type MoK\a
_diffrn_radiation_wavelength 0.71073
_diffrn_reflns_av_R_equivalents 0.0374
_diffrn_reflns_av_sigmaI/netI 0.0312
_diffrn_reflns_limit_h_max 26
_diffrn_reflns_limit_h_min -26
_diffrn_reflns_limit_k_max 4
_diffrn_reflns_limit_k_min -4
_diffrn_reflns_limit_l_max 33
_diffrn_reflns_limit_l_min -33
_diffrn_reflns_number 8152
_diffrn_reflns_theta_full 26.00
_diffrn_reflns_theta_max 26.00
_diffrn_reflns_theta_min 3.42
_diffrn_standards_decay_% 0
_diffrn_standards_interval_count 0
_diffrn_standards_interval_time 0
_diffrn_standards_number 0
_exptl_absorpt_coefficient_mu 0.322
_exptl_absorpt_correction_T_max 0.9413
_exptl_absorpt_correction_T_min 0.9384
_exptl_absorpt_correction_type multi-scan
_exptl_absorpt_process_details '(CrysAlis PRO; Oxford Diffraction, 2009)'
_exptl_crystal_colour colourless
_exptl_crystal_density_diffrn 1.490
_exptl_crystal_density_method 'not measured'
_exptl_crystal_description needle
_exptl_crystal_F_000 528
_exptl_crystal_size_max 0.40
_exptl_crystal_size_mid 0.39
_exptl_crystal_size_min 0.38
_refine_diff_density_max 0.204
_refine_diff_density_min -0.242
_refine_ls_extinction_method none
_refine_ls_goodness_of_fit_ref 1.100
_refine_ls_hydrogen_treatment constr
_refine_ls_matrix_type full
_refine_ls_number_parameters 163
_refine_ls_number_reflns 2249
_refine_ls_number_restraints 0
_refine_ls_restrained_S_all 1.100
_refine_ls_R_factor_all 0.0603
_refine_ls_R_factor_gt 0.0492
_refine_ls_shift/su_max 0.009
_refine_ls_shift/su_mean 0.002
_refine_ls_structure_factor_coef Fsqd
_refine_ls_weighting_details 'calc w = 1/[\s^2^(Fo^2^)+(0.0483P)^2^+1.8360P] where P=(Fo^2^+2Fc^2^)/3'
_refine_ls_weighting_scheme calc
_refine_ls_wR_factor_gt 0.1129
_refine_ls_wR_factor_ref 0.1194
_reflns_number_gt 1910
_reflns_number_total 2249
_reflns_threshold_expression I>2\s(I)
_cod_data_source_file zj2023.cif
_cod_data_source_block I
_cod_original_sg_symbol_H-M 'C 2/c'
_cod_database_code 2233037
_cod_database_fobs_code 2233037

loop_
_symmetry_equiv_pos_as_xyz
'x, y, z'
'-x, y, -z+1/2'
'x+1/2, y+1/2, z'
'-x+1/2, y+1/2, -z+1/2'
'-x, -y, -z'
'x, -y, z-1/2'
'-x+1/2, -y+1/2, -z'
'x+1/2, -y+1/2, z-1/2'

loop_
_atom_site_type_symbol
_atom_site_label
_atom_site_fract_x
_atom_site_fract_y
_atom_site_fract_z
_atom_site_U_iso_or_equiv
_atom_site_adp_type
_atom_site_calc_flag
_atom_site_refinement_flags
_atom_site_occupancy
_atom_site_symmetry_multiplicity
Cl Cl1 0.31934(3) 0.85487(18) 0.02358(2) 0.0570(2) Uani d . 1 1
C C9 0.53822(9) 1.4266(6) 0.14239(7) 0.0337(5) Uani d . 1 1
C C6 0.64493(9) 1.7175(6) 0.18541(7) 0.0354(5) Uani d . 1 1
C C10 0.48486(9) 1.2780(6) 0.11311(7) 0.0337(5) Uani d . 1 1
C C1 0.63679(9) 1.6341(5) 0.13486(7) 0.0339(5) Uani d . 1 1
C C13 0.38335(9) 1.0144(6) 0.05827(8) 0.0397(5) Uani d . 1 1
C C15 0.48053(10) 1.2743(6) 0.06106(8) 0.0400(5) Uani d . 1 1
H H15 0.5123 1.3606 0.0445 0.048 Uiso calc R 1 1
C C8 0.54262(10) 1.5012(7) 0.19128(8) 0.0461(6) Uani d . 1 1
H H8 0.5095 1.4573 0.2092 0.055 Uiso calc R 1 1
C C5 0.70028(10) 1.8653(6) 0.20370(8) 0.0428(5) Uani d . 1 1
H H5 0.7069 1.9248 0.2374 0.051 Uiso calc R 1 1
C C2 0.68118(10) 1.6940(6) 0.10315(8) 0.0431(5) Uani d . 1 1
H H2 0.6748 1.6370 0.0693 0.052 Uiso calc R 1 1
C C14 0.42994(10) 1.1448(6) 0.03366(8) 0.0436(6) Uani d . 1 1
H H14 0.4273 1.1455 -0.0012 0.052 Uiso calc R 1 1
C C11 0.43729(10) 1.1410(6) 0.13715(8) 0.0416(5) Uani d . 1 1
H H11 0.4397 1.1385 0.1720 0.050 Uiso calc R 1 1
C C12 0.38674(10) 1.0092(6) 0.10974(8) 0.0431(5) Uani d . 1 1
H H12 0.3551 0.9172 0.1260 0.052 Uiso calc R 1 1
C C7 0.59653(11) 1.6468(6) 0.21751(8) 0.0445(6) Uani d . 1 1
O O2 0.60167(9) 1.7078(6) 0.26277(6) 0.0690(6) Uani d . 1 1
C C3 0.73488(10) 1.8388(6) 0.12232(9) 0.0472(6) Uani d . 1 1
H H3 0.7651 1.8809 0.1013 0.057 Uiso calc R 1 1
C C4 0.74463(11) 1.9233(6) 0.17286(9) 0.0475(6) Uani d . 1 1
H H4 0.7814 2.0193 0.1856 0.057 Uiso calc R 1 1
O O1 0.58414(6) 1.4868(4) 0.11337(5) 0.0382(4) Uani d . 1 1

loop_
_atom_site_aniso_label
_atom_site_aniso_U_11
_atom_site_aniso_U_22
_atom_site_aniso_U_33
_atom_site_aniso_U_12
_atom_site_aniso_U_13
_atom_site_aniso_U_23
Cl1 0.0454(4) 0.0656(5) 0.0582(4) -0.0157(3) -0.0049(3) -0.0043(3)
C9 0.0323(10) 0.0380(12) 0.0317(10) 0.0045(9) 0.0076(8) 0.0045(9)
C6 0.0365(11) 0.0363(12) 0.0332(11) 0.0054(9) 0.0013(9) 0.0023(9)
C10 0.0323(11) 0.0353(11) 0.0337(10) 0.0045(9) 0.0033(8) 0.0035(9)
C1 0.0319(10) 0.0358(12) 0.0336(10) 0.0005(9) 0.0011(8) 0.0027(9)
C13 0.0326(11) 0.0390(12) 0.0466(12) -0.0030(10) -0.0011(9) -0.0010(10)
C15 0.0375(11) 0.0492(13) 0.0342(11) -0.0041(10) 0.0082(9) 0.0025(10)
C8 0.0389(12) 0.0672(16) 0.0331(11) -0.0059(11) 0.0085(9) 0.0006(11)
C5 0.0437(12) 0.0432(13) 0.0398(12) 0.0003(11) -0.0045(10) -0.0018(10)
C2 0.0408(12) 0.0529(14) 0.0361(11) -0.0015(11) 0.0060(9) -0.0002(10)
C14 0.0444(13) 0.0533(15) 0.0331(11) -0.0050(11) 0.0038(10) -0.0002(10)
C11 0.0393(12) 0.0529(14) 0.0334(11) -0.0009(11) 0.0076(9) 0.0040(10)
C12 0.0347(11) 0.0496(14) 0.0461(12) -0.0054(10) 0.0103(10) 0.0052(11)
C7 0.0451(13) 0.0563(15) 0.0321(11) 0.0007(12) 0.0038(9) -0.0031(10)
O2 0.0648(12) 0.1114(17) 0.0314(9) -0.0159(11) 0.0068(8) -0.0149(10)
C3 0.0379(12) 0.0508(15) 0.0539(14) -0.0036(11) 0.0105(10) 0.0053(12)
C4 0.0382(12) 0.0450(14) 0.0574(14) -0.0045(11) -0.0045(11) 0.0018(12)
O1 0.0326(7) 0.0541(10) 0.0282(7) -0.0041(7) 0.0045(6) -0.0028(7)

loop_
_atom_type_symbol
_atom_type_description
_atom_type_scat_dispersion_real
_atom_type_scat_dispersion_imag
_atom_type_scat_source
C C 0.0033 0.0016 'International Tables Vol C Tables 4.2.6.8 and 6.1.1.4'
H H 0.0000 0.0000 'International Tables Vol C Tables 4.2.6.8 and 6.1.1.4'
Cl Cl 0.1484 0.1585 'International Tables Vol C Tables 4.2.6.8 and 6.1.1.4'
O O 0.0106 0.0060 'International Tables Vol C Tables 4.2.6.8 and 6.1.1.4'

loop_
_geom_angle_atom_site_label_1
_geom_angle_atom_site_label_2
_geom_angle_atom_site_label_3
_geom_angle
C8 C9 O1 122.4(2)
C8 C9 C10 125.9(2)
O1 C9 C10 111.72(17)
C1 C6 C5 117.7(2)
C1 C6 C7 119.74(19)
C5 C6 C7 122.57(19)
C15 C10 C11 118.6(2)
C15 C10 C9 120.89(19)
C11 C10 C9 120.54(18)
O1 C1 C2 116.05(18)
O1 C1 C6 122.07(18)
C2 C1 C6 121.9(2)
C14 C13 C12 121.1(2)
C14 C13 Cl1 119.24(17)
C12 C13 Cl1 119.70(17)
C14 C15 C10 120.9(2)
C14 C15 H15 119.5
C10 C15 H15 119.5
C9 C8 C7 122.8(2)
C9 C8 H8 118.6
C7 C8 H8 118.6
C4 C5 C6 121.0(2)
C4 C5 H5 119.5
C6 C5 H5 119.5
C3 C2 C1 118.9(2)
C3 C2 H2 120.5
C1 C2 H2 120.5
C13 C14 C15 119.4(2)
C13 C14 H14 120.3
C15 C14 H14 120.3
C12 C11 C10 120.5(2)
C12 C11 H11 119.7
C10 C11 H11 119.7
C13 C12 C11 119.5(2)
C13 C12 H12 120.2
C11 C12 H12 120.2
O2 C7 C8 123.3(2)
O2 C7 C6 122.7(2)
C8 C7 C6 114.01(18)
C2 C3 C4 120.6(2)
C2 C3 H3 119.7
C4 C3 H3 119.7
C5 C4 C3 119.9(2)
C5 C4 H4 120.1
C3 C4 H4 120.1
C9 O1 C1 118.96(15)

loop_
_geom_bond_atom_site_label_1
_geom_bond_atom_site_label_2
_geom_bond_distance
Cl1 C13 1.733(2)
C9 C8 1.335(3)
C9 O1 1.358(2)
C9 C10 1.471(3)
C6 C1 1.386(3)
C6 C5 1.399(3)
C6 C7 1.463(3)
C10 C15 1.388(3)
C10 C11 1.392(3)
C1 O1 1.374(2)
C1 C2 1.379(3)
C13 C14 1.373(3)
C13 C12 1.373(3)
C15 C14 1.374(3)
C15 H15 0.9300
C8 C7 1.441(3)
C8 H8 0.9300
C5 C4 1.362(3)
C5 H5 0.9300
C2 C3 1.370(3)
C2 H2 0.9300
C14 H14 0.9300
C11 C12 1.377(3)
C11 H11 0.9300
C12 H12 0.9300
C7 O2 1.229(3)
C3 C4 1.389(3)
C3 H3 0.9300
C4 H4 0.9300

loop_
_geom_hbond_atom_site_label_D
_geom_hbond_atom_site_label_H
_geom_hbond_atom_site_label_A
_geom_hbond_site_symmetry_A
_geom_hbond_distance_DH
_geom_hbond_distance_HA
_geom_hbond_distance_DA
_geom_hbond_angle_DHA
_geom_hbond_publ_flag
C11 H11 O2 2_645 0.93 2.64 3.345(3) 133.86(14) yes

loop_
_geom_torsion_atom_site_label_1
_geom_torsion_atom_site_label_2
_geom_torsion_atom_site_label_3
_geom_torsion_atom_site_label_4
_geom_torsion
C8 C9 C10 C15 167.0(2)
O1 C9 C10 C15 -12.2(3)
C8 C9 C10 C11 -12.3(4)
O1 C9 C10 C11 168.48(19)
C5 C6 C1 O1 179.74(19)
C7 C6 C1 O1 0.3(3)
C5 C6 C1 C2 -0.2(3)
C7 C6 C1 C2 -179.6(2)
C11 C10 C15 C14 1.3(4)
C9 C10 C15 C14 -178.1(2)
O1 C9 C8 C7 -0.9(4)
C10 C9 C8 C7 180.0(2)
C1 C6 C5 C4 -0.3(3)
C7 C6 C5 C4 179.1(2)
O1 C1 C2 C3 -179.7(2)
C6 C1 C2 C3 0.3(3)
C12 C13 C14 C15 -0.5(4)
Cl1 C13 C14 C15 179.43(18)
C10 C15 C14 C13 -0.6(4)
C15 C10 C11 C12 -0.9(3)
C9 C10 C11 C12 178.5(2)
C14 C13 C12 C11 0.9(4)
Cl1 C13 C12 C11 -179.02(18)
C10 C11 C12 C13 -0.2(4)
C9 C8 C7 O2 -178.0(3)
C9 C8 C7 C6 2.2(4)
C1 C6 C7 O2 178.3(2)
C5 C6 C7 O2 -1.1(4)
C1 C6 C7 C8 -1.9(3)
C5 C6 C7 C8 178.7(2)
C1 C2 C3 C4 0.2(4)
C6 C5 C4 C3 0.7(4)
C2 C3 C4 C5 -0.7(4)
C8 C9 O1 C1 -0.9(3)
C10 C9 O1 C1 178.32(17)
C2 C1 O1 C9 -178.86(19)
C6 C1 O1 C9 1.2(3)

loop_
_cod_related_entry_id
_cod_related_entry_database
_cod_related_entry_code
1 ChemSpider 133537
